data_7038388
loop_
_publ_author_name
'Simler, Thomas'
'Braunstein, Pierre'
'Danopoulos, Andreas A.'

_publ_section_title
;
 Coinage metal complexes with bridging hybrid phosphine-NHC ligands:
 synthesis of di- and tetra-nuclear complexes.
;
_journal_issue 12
_journal_name_full 'Dalton transactions (Cambridge, England : 2003)'
_journal_page_first 5122
_journal_page_last 5139
_journal_paper_doi 10.1039/c6dt00275g
_journal_volume 45
_journal_year 2016
_chemical_formula_moiety 'C44 H70 Ag2 N4 P2, 2(B F4), C H2 Cl2'
_chemical_formula_sum 'C45 H72 Ag2 B2 Cl2 F8 N4 P2'
_chemical_formula_weight 1191.26
_chemical_name_systematic
;
 ?
;
_space_group_crystal_system monoclinic
_space_group_IT_number 14
_space_group_name_Hall '-P 2ybc'
_space_group_name_H-M_alt 'P 1 21/c 1'
_symmetry_space_group_name_Hall '-P 2ybc'
_symmetry_space_group_name_H-M 'P 1 21/c 1'
_atom_sites_solution_hydrogens geom
_atom_sites_solution_primary direct
_atom_sites_solution_secondary difmap
_audit_creation_method SHELXL-2013
_audit_update_record
;
2016-01-06 deposited with the CCDC.
2016-02-11 downloaded from the CCDC.
;
_cell_angle_alpha 90
_cell_angle_beta 120.1030(10)
_cell_angle_gamma 90
_cell_formula_units_Z 8
_cell_length_a 22.5544(5)
_cell_length_b 15.0639(3)
_cell_length_c 39.3803(7)
_cell_measurement_reflns_used 402083
_cell_measurement_temperature 173(2)
_cell_measurement_theta_max 27.485
_cell_measurement_theta_min 0.998
_cell_volume 11575.2(4)
_computing_cell_refinement 'Denzo (Otwinowski & Minor, 1997)'
_computing_data_collection 'Collect (Nonius B.V., 1998)'
_computing_data_reduction 'Denzo (Otwinowski & Minor, 1997)'
_computing_molecular_graphics 'Mercury (Macrae et al., 2008)'
_computing_publication_material 'SHELXL-2013 (Sheldrick,2013)and PLATON (Spek,2009)'
_computing_structure_refinement 'SHELXL-2013 (Sheldrick, 2013)'
_computing_structure_solution 'SHELXS-2013 (Sheldrick, 2013)'
_diffrn_ambient_temperature 173(2)
_diffrn_measured_fraction_theta_full 0.974
_diffrn_measured_fraction_theta_max 0.967
_diffrn_measurement_device_type KappaCCD
_diffrn_measurement_method 'phi and omega scans'
_diffrn_radiation_monochromator graphite
_diffrn_radiation_type MoK\a
_diffrn_radiation_wavelength 0.71073
_diffrn_reflns_av_R_equivalents 0.1001
_diffrn_reflns_av_unetI/netI 0.1153
_diffrn_reflns_Laue_measured_fraction_full 0.974
_diffrn_reflns_Laue_measured_fraction_max 0.967
_diffrn_reflns_limit_h_max 29
_diffrn_reflns_limit_h_min -28
_diffrn_reflns_limit_k_max 19
_diffrn_reflns_limit_k_min -19
_diffrn_reflns_limit_l_max 51
_diffrn_reflns_limit_l_min -51
_diffrn_reflns_number 94328
_diffrn_reflns_point_group_measured_fraction_full 0.974
_diffrn_reflns_point_group_measured_fraction_max 0.967
_diffrn_reflns_theta_full 25.242
_diffrn_reflns_theta_max 27.487
_diffrn_reflns_theta_min 1.044
_diffrn_source 'sealed tube'
_exptl_absorpt_coefficient_mu 0.882
_exptl_absorpt_correction_T_max 0.97652
_exptl_absorpt_correction_T_min 0.76335
_exptl_absorpt_correction_type multi-scan
_exptl_absorpt_process_details 'MULscanABS in PLATON (Spek, 2007)'
_exptl_crystal_colour colorless
_exptl_crystal_density_diffrn 1.367
_exptl_crystal_description block
_exptl_crystal_F_000 4880
_exptl_crystal_size_max 0.30
_exptl_crystal_size_mid 0.20
_exptl_crystal_size_min 0.10
_platon_squeeze_details
;
The residual electron density was assigned to one and a half molecules of the dichloromethane solvent [259/4= 65 e per asymmetric unit; one and a half molecules of C1H2Cl2 would give 63 e]. 
;
_refine_diff_density_max 1.341
_refine_diff_density_min -1.191
_refine_diff_density_rms 0.214
_refine_ls_extinction_method none
_refine_ls_goodness_of_fit_ref 1.002
_refine_ls_hydrogen_treatment constr
_refine_ls_matrix_type full
_refine_ls_number_parameters 1147
_refine_ls_number_reflns 25690
_refine_ls_number_restraints 6
_refine_ls_restrained_S_all 1.003
_refine_ls_R_factor_all 0.1625
_refine_ls_R_factor_gt 0.0793
_refine_ls_shift/su_max 0.001
_refine_ls_shift/su_mean 0.000
_refine_ls_structure_factor_coef Fsqd
_refine_ls_weighting_details 'w=1/[\s^2^(Fo^2^)+(0.1221P)^2^] where P=(Fo^2^+2Fc^2^)/3'
_refine_ls_weighting_scheme calc
_refine_ls_wR_factor_gt 0.2031
_refine_ls_wR_factor_ref 0.2371
_reflns_Friedel_coverage 0.000
_reflns_number_gt 12355
_reflns_number_total 25690
_reflns_threshold_expression 'I > 2\s(I)'
_cod_data_source_file c6dt00275g2.cif
_cod_data_source_block pbts150204
_cod_depositor_comments 'Adding full bibliography for 7038380--7038388.cif.'
_cod_original_cell_volume 11575.1(4)
_cod_database_code 7038388
_shelx_space_group_comment
;
The symmetry employed for this shelxl refinement is uniquely defined
by the following loop, which should always be used as a source of
symmetry information in preference to the above space-group names.
They are only intended as comments.
;
_shelxl_version_number 2013-4

loop_
_space_group_symop_operation_xyz
'x, y, z'
'-x, y+1/2, -z+1/2'
'-x, -y, -z'
'x, -y-1/2, z-1/2'

loop_
_atom_site_label
_atom_site_type_symbol
_atom_site_fract_x
_atom_site_fract_y
_atom_site_fract_z
_atom_site_U_iso_or_equiv
_atom_site_adp_type
_atom_site_occupancy
_atom_site_site_symmetry_order
_atom_site_calc_flag
_atom_site_refinement_flags_posn
_atom_site_refinement_flags_adp
_atom_site_refinement_flags_occupancy
_atom_site_disorder_assembly
_atom_site_disorder_group
C1 C 0.8143(4) 0.2161(4) 0.9454(2) 0.0383(16) Uani 1 1 d . . . . .
C2 C 0.8127(4) 0.1238(4) 0.9903(2) 0.0476(19) Uani 1 1 d . . . . .
H2 H 0.8283 0.0844 1.0120 0.057 Uiso 1 1 calc R U . . .
C3 C 0.7479(4) 0.1521(5) 0.9665(2) 0.0513(19) Uani 1 1 d . . . . .
H3 H 0.7087 0.1358 0.9681 0.062 Uiso 1 1 calc R U . . .
C4 C 0.9260(4) 0.1498(5) 0.9950(2) 0.052(2) Uani 1 1 d . . . . .
H4A H 0.9420 0.1742 0.9776 0.063 Uiso 1 1 calc R U . . .
H4B H 0.9355 0.0853 0.9978 0.063 Uiso 1 1 calc R U . . .
C5 C 0.9664(4) 0.1940(4) 1.0356(2) 0.052(2) Uani 1 1 d . . . . .
H5A H 0.9496 0.1703 1.0527 0.063 Uiso 1 1 calc R U . . .
H5B H 1.0153 0.1774 1.0476 0.063 Uiso 1 1 calc R U . . .
C6 C 0.9610(5) 0.2925(5) 1.0347(3) 0.077(3) Uani 1 1 d . . . . .
H6A H 0.9810 0.3149 1.0619 0.093 Uiso 1 1 calc R U . . .
H6B H 0.9120 0.3095 1.0202 0.093 Uiso 1 1 calc R U . . .
C7 C 0.9977(7) 0.3370(6) 1.0152(3) 0.132(5) Uani 1 1 d . . . . .
H7A H 1.0465 0.3216 1.0297 0.198 Uiso 1 1 calc R U . . .
H7B H 0.9925 0.4016 1.0154 0.198 Uiso 1 1 calc R U . . .
H7C H 0.9775 0.3162 0.9881 0.198 Uiso 1 1 calc R U . . .
C8 C 0.6889(4) 0.2453(4) 0.90590(19) 0.0374(16) Uani 1 1 d . . . . .
C9 C 0.6886(4) 0.3334(4) 0.8964(2) 0.0438(18) Uani 1 1 d . . . . .
H9 H 0.7264 0.3712 0.9119 0.053 Uiso 1 1 calc R U . . .
C10 C 0.6302(4) 0.3652(5) 0.8628(2) 0.052(2) Uani 1 1 d . . . . .
H10 H 0.6275 0.4261 0.8560 0.062 Uiso 1 1 calc R U . . .
C11 C 0.5758(4) 0.3088(4) 0.8391(2) 0.0475(19) Uani 1 1 d . . . . .
H11 H 0.5376 0.3304 0.8157 0.057 Uiso 1 1 calc R U . . .
C12 C 0.5782(4) 0.2200(4) 0.8503(2) 0.0433(18) Uani 1 1 d . . . . .
C13 C 0.6357(4) 0.1892(4) 0.88427(19) 0.0380(16) Uani 1 1 d . . . . .
H13 H 0.6377 0.1293 0.8923 0.046 Uiso 1 1 calc R U . . .
C14 C 0.5193(4) 0.1569(4) 0.8258(2) 0.0454(18) Uani 1 1 d . . . . .
H14A H 0.4825 0.1907 0.8037 0.054 Uiso 1 1 calc R U . . .
H14B H 0.5006 0.1350 0.8422 0.054 Uiso 1 1 calc R U . . .
C15 C 0.5298(5) 0.0946(5) 0.7565(2) 0.061(2) Uani 1 1 d . . . . .
C16 C 0.5726(5) 0.1770(6) 0.7646(3) 0.0820(17) Uani 1 1 d . . . . .
H16A H 0.6181 0.1670 0.7875 0.123 Uiso 1 1 calc R U . . .
H16B H 0.5504 0.2267 0.7699 0.123 Uiso 1 1 calc R U . . .
H16C H 0.5773 0.1908 0.7418 0.123 Uiso 1 1 calc R U . . .
C17 C 0.5577(5) 0.0214(5) 0.7409(3) 0.0820(17) Uani 1 1 d . . . . .
H17A H 0.5269 -0.0299 0.7327 0.123 Uiso 1 1 calc R U . . .
H17B H 0.6035 0.0035 0.7617 0.123 Uiso 1 1 calc R U . . .
H17C H 0.5605 0.0442 0.7184 0.123 Uiso 1 1 calc R U . . .
C18 C 0.4553(5) 0.1169(6) 0.7250(3) 0.0820(17) Uani 1 1 d . . . . .
H18A H 0.4541 0.1374 0.7011 0.123 Uiso 1 1 calc R U . . .
H18B H 0.4377 0.1637 0.7349 0.123 Uiso 1 1 calc R U . . .
H18C H 0.4267 0.0637 0.7192 0.123 Uiso 1 1 calc R U . . .
C19 C 0.4755(4) -0.0262(5) 0.8012(3) 0.059(2) Uani 1 1 d . . . . .
C20 C 0.4047(4) 0.0110(5) 0.7866(3) 0.081(3) Uani 1 1 d . . . . .
H20A H 0.3741 -0.0364 0.7857 0.121 Uiso 1 1 calc R U . . .
H20B H 0.3871 0.0358 0.7603 0.121 Uiso 1 1 calc R U . . .
H20C H 0.4068 0.0578 0.8045 0.121 Uiso 1 1 calc R U . . .
C21 C 0.4756(4) -0.1042(5) 0.7770(3) 0.082(3) Uani 1 1 d . . . . .
H21A H 0.5228 -0.1236 0.7866 0.123 Uiso 1 1 calc R U . . .
H21B H 0.4547 -0.0864 0.7494 0.123 Uiso 1 1 calc R U . . .
H21C H 0.4492 -0.1532 0.7793 0.123 Uiso 1 1 calc R U . . .
C22 C 0.5043(4) -0.0580(5) 0.8439(3) 0.069(2) Uani 1 1 d . . . . .
H22A H 0.5065 -0.0078 0.8603 0.103 Uiso 1 1 calc R U . . .
H22B H 0.5504 -0.0822 0.8538 0.103 Uiso 1 1 calc R U . . .
H22C H 0.4744 -0.1041 0.8447 0.103 Uiso 1 1 calc R U . . .
C23 C 0.7586(3) -0.0224(4) 0.8863(2) 0.0355(16) Uani 1 1 d . . . . .
C24 C 0.8563(4) -0.0637(5) 0.9400(2) 0.0523(19) Uani 1 1 d . . . . .
H24 H 0.8866 -0.0886 0.9650 0.063 Uiso 1 1 calc R U . . .
C25 C 0.8733(4) -0.0205(4) 0.9159(2) 0.0487(19) Uani 1 1 d . . . . .
H25 H 0.9183 -0.0091 0.9208 0.058 Uiso 1 1 calc R U . . .
C26 C 0.7463(4) -0.1072(5) 0.9363(2) 0.058(2) Uani 1 1 d . . . . .
H26A H 0.6992 -0.0827 0.9227 0.070 Uiso 1 1 calc R U . . .
H26B H 0.7670 -0.0937 0.9646 0.070 Uiso 1 1 calc R U . . .
C27 C 0.7428(5) -0.2046(6) 0.9309(3) 0.076(3) Uani 1 1 d . . . . .
H27A H 0.7900 -0.2279 0.9420 0.092 Uiso 1 1 calc R U . . .
H27B H 0.7231 -0.2311 0.9461 0.092 Uiso 1 1 calc R U . . .
C28 C 0.7021(5) -0.2334(5) 0.8900(3) 0.088(3) Uani 1 1 d . . . . .
H28A H 0.7193 -0.2032 0.8743 0.105 Uiso 1 1 calc R U . . .
H28B H 0.6539 -0.2150 0.8796 0.105 Uiso 1 1 calc R U . . .
C29 C 0.7046(6) -0.3377(6) 0.8849(4) 0.126(4) Uani 1 1 d . . . . .
H29A H 0.7516 -0.3590 0.9016 0.189 Uiso 1 1 calc R U . . .
H29B H 0.6895 -0.3514 0.8574 0.189 Uiso 1 1 calc R U . . .
H29C H 0.6742 -0.3671 0.8925 0.189 Uiso 1 1 calc R U . . .
C30 C 0.8089(4) 0.0531(4) 0.8509(2) 0.0371(16) Uani 1 1 d . . . . .
C31 C 0.7609(4) 0.0292(4) 0.8132(2) 0.0412(17) Uani 1 1 d . . . . .
H31 H 0.7326 -0.0213 0.8086 0.049 Uiso 1 1 calc R U . . .
C32 C 0.7541(4) 0.0791(4) 0.7820(2) 0.052(2) Uani 1 1 d . . . . .
H32 H 0.7211 0.0634 0.7559 0.063 Uiso 1 1 calc R U . . .
C33 C 0.7966(4) 0.1531(5) 0.7894(2) 0.059(2) Uani 1 1 d . . . . .
H33 H 0.7926 0.1864 0.7679 0.070 Uiso 1 1 calc R U . . .
C34 C 0.8442(4) 0.1791(4) 0.8273(2) 0.0458(18) Uani 1 1 d . . . . .
C35 C 0.8504(3) 0.1251(4) 0.8581(2) 0.0377(16) Uani 1 1 d . . . . .
H35 H 0.8840 0.1390 0.8844 0.045 Uiso 1 1 calc R U . . .
C36 C 0.8883(4) 0.2603(4) 0.8359(2) 0.056(2) Uani 1 1 d . . . . .
H36A H 0.8811 0.2854 0.8109 0.067 Uiso 1 1 calc R U . . .
H36B H 0.9371 0.2428 0.8517 0.067 Uiso 1 1 calc R U . . .
C37 C 0.7943(5) 0.4101(6) 0.8255(3) 0.073(3) Uani 1 1 d . . . . .
C38 C 0.7305(5) 0.3482(6) 0.8095(3) 0.104(2) Uani 1 1 d . . . . .
H38A H 0.7240 0.3293 0.8312 0.155 Uiso 1 1 calc R U . . .
H38B H 0.7376 0.2959 0.7972 0.155 Uiso 1 1 calc R U . . .
H38C H 0.6897 0.3804 0.7901 0.155 Uiso 1 1 calc R U . . .
C39 C 0.8008(5) 0.4413(6) 0.7896(3) 0.104(2) Uani 1 1 d . . . . .
H39A H 0.7623 0.4805 0.7729 0.155 Uiso 1 1 calc R U . . .
H39B H 0.8001 0.3895 0.7744 0.155 Uiso 1 1 calc R U . . .
H39C H 0.8440 0.4736 0.7990 0.155 Uiso 1 1 calc R U . . .
C40 C 0.7781(5) 0.4917(6) 0.8430(3) 0.104(2) Uani 1 1 d . . . . .
H40A H 0.7739 0.4734 0.8655 0.155 Uiso 1 1 calc R U . . .
H40B H 0.7350 0.5186 0.8230 0.155 Uiso 1 1 calc R U . . .
H40C H 0.8153 0.5352 0.8515 0.155 Uiso 1 1 calc R U . . .
C41 C 0.9513(4) 0.4131(4) 0.8871(2) 0.049(2) Uani 1 1 d . . . . .
C42 C 0.9704(5) 0.4564(5) 0.8587(2) 0.072(3) Uani 1 1 d . . . . .
H42A H 1.0171 0.4800 0.8735 0.108 Uiso 1 1 calc R U . . .
H42B H 0.9384 0.5050 0.8446 0.108 Uiso 1 1 calc R U . . .
H42C H 0.9678 0.4121 0.8398 0.108 Uiso 1 1 calc R U . . .
C43 C 0.9471(5) 0.4837(5) 0.9135(3) 0.069(3) Uani 1 1 d . . . . .
H43A H 0.9441 0.4549 0.9349 0.104 Uiso 1 1 calc R U . . .
H43B H 0.9064 0.5205 0.8981 0.104 Uiso 1 1 calc R U . . .
H43C H 0.9882 0.5211 0.9245 0.104 Uiso 1 1 calc R U . . .
C44 C 1.0072(4) 0.3504(5) 0.9138(2) 0.067(2) Uani 1 1 d . . . . .
H44A H 1.0490 0.3840 0.9307 0.100 Uiso 1 1 calc R U . . .
H44B H 1.0162 0.3081 0.8980 0.100 Uiso 1 1 calc R U . . .
H44C H 0.9927 0.3181 0.9300 0.100 Uiso 1 1 calc R U . . .
C45 C 0.6937(4) 0.7050(4) 0.5517(2) 0.0410(17) Uani 1 1 d . . . . .
C46 C 0.6930(4) 0.6012(4) 0.5100(2) 0.0485(19) Uani 1 1 d . . . . .
H46 H 0.6760 0.5601 0.4889 0.058 Uiso 1 1 calc R U . . .
C47 C 0.7592(4) 0.6194(5) 0.5353(2) 0.0484(19) Uani 1 1 d . . . . .
H47 H 0.7979 0.5934 0.5357 0.058 Uiso 1 1 calc R U . . .
C48 C 0.5783(4) 0.6567(5) 0.4981(2) 0.061(2) Uani 0.55 1 d D . P A 1
H48A H 0.5610 0.6617 0.5167 0.073 Uiso 0.55 1 calc R U P A 1
H48B H 0.5604 0.6008 0.4832 0.073 Uiso 0.55 1 calc R U P A 1
C48B C 0.5783(4) 0.6567(5) 0.4981(2) 0.061(2) Uani 0.45 1 d . . P A 2
H48C H 0.5625 0.7004 0.5106 0.073 Uiso 0.45 1 calc R U P A 2
H48D H 0.5603 0.5978 0.4997 0.073 Uiso 0.45 1 calc R U P A 2
C49 C 0.5519(10) 0.7367(10) 0.4693(5) 0.087(3) Uani 0.55 1 d D . P A 1
H49A H 0.5749 0.7917 0.4836 0.104 Uiso 0.55 1 calc R U P A 1
H49B H 0.5020 0.7439 0.4586 0.104 Uiso 0.55 1 calc R U P A 1
C50 C 0.5664(10) 0.7221(11) 0.4344(5) 0.087(3) Uani 0.55 1 d D . P A 1
H50A H 0.6152 0.7059 0.4453 0.104 Uiso 0.55 1 calc R U P A 1
H50B H 0.5381 0.6721 0.4180 0.104 Uiso 0.55 1 calc R U P A 1
C49B C 0.5493(12) 0.6811(12) 0.4560(7) 0.087(3) Uani 0.45 1 d D . P A 2
H49C H 0.4987 0.6780 0.4424 0.104 Uiso 0.45 1 calc R U P A 2
H49D H 0.5652 0.6377 0.4433 0.104 Uiso 0.45 1 calc R U P A 2
C50B C 0.5711(12) 0.7749(12) 0.4514(6) 0.087(3) Uani 0.45 1 d D . P A 2
H50C H 0.6216 0.7790 0.4679 0.104 Uiso 0.45 1 calc R U P A 2
H50D H 0.5512 0.8177 0.4619 0.104 Uiso 0.45 1 calc R U P A 2
C51 C 0.5506(6) 0.8046(7) 0.4088(4) 0.137(5) Uani 1 1 d D . . . .
H51A H 0.5068 0.8300 0.4035 0.205 Uiso 1 1 calc R U . A 1
H51B H 0.5478 0.7883 0.3839 0.205 Uiso 1 1 calc R U . A 1
H51C H 0.5872 0.8485 0.4224 0.205 Uiso 1 1 calc R U . A 1
C52 C 0.8207(4) 0.7188(4) 0.5961(2) 0.0365(16) Uani 1 1 d . . . . .
C53 C 0.8235(4) 0.8054(4) 0.6076(2) 0.0430(17) Uani 1 1 d . . . . .
H53 H 0.7868 0.8451 0.5924 0.052 Uiso 1 1 calc R U . . .
C54 C 0.8802(4) 0.8335(4) 0.6414(2) 0.0466(19) Uani 1 1 d . . . . .
H54 H 0.8831 0.8934 0.6497 0.056 Uiso 1 1 calc R U . . .
C55 C 0.9331(4) 0.7754(4) 0.6636(2) 0.0423(17) Uani 1 1 d . . . . .
H55 H 0.9716 0.7951 0.6874 0.051 Uiso 1 1 calc R U . . .
C56 C 0.9302(4) 0.6886(4) 0.6513(2) 0.0380(16) Uani 1 1 d . . . . .
C57 C 0.8729(4) 0.6603(4) 0.6171(2) 0.0374(16) Uani 1 1 d . . . . .
H57 H 0.8700 0.6008 0.6083 0.045 Uiso 1 1 calc R U . . .
C58 C 0.9889(3) 0.6233(4) 0.6752(2) 0.0403(17) Uani 1 1 d . . . . .
H58A H 1.0258 0.6554 0.6979 0.048 Uiso 1 1 calc R U . . .
H58B H 1.0079 0.6036 0.6585 0.048 Uiso 1 1 calc R U . . .
C59 C 0.9880(4) 0.5509(5) 0.7451(2) 0.050(2) Uani 1 1 d . . . . .
C60 C 0.9531(4) 0.6394(5) 0.7423(2) 0.063(2) Uani 1 1 d . . . . .
H60A H 0.9522 0.6499 0.7666 0.094 Uiso 1 1 calc R U . . .
H60B H 0.9060 0.6378 0.7201 0.094 Uiso 1 1 calc R U . . .
H60C H 0.9784 0.6873 0.7384 0.094 Uiso 1 1 calc R U . . .
C61 C 1.0635(5) 0.5576(5) 0.7737(2) 0.075(3) Uani 1 1 d . . . . .
H61A H 1.0835 0.6034 0.7649 0.113 Uiso 1 1 calc R U . . .
H61B H 1.0853 0.5003 0.7752 0.113 Uiso 1 1 calc R U . . .
H61C H 1.0708 0.5733 0.7997 0.113 Uiso 1 1 calc R U . . .
C62 C 0.9537(5) 0.4829(5) 0.7585(2) 0.064(2) Uani 1 1 d . . . . .
H62A H 0.9638 0.4975 0.7852 0.097 Uiso 1 1 calc R U . . .
H62B H 0.9712 0.4235 0.7584 0.097 Uiso 1 1 calc R U . . .
H62C H 0.9040 0.4842 0.7406 0.097 Uiso 1 1 calc R U . . .
C63 C 1.0219(4) 0.4356(4) 0.6910(2) 0.054(2) Uani 1 1 d . . . . .
C64 C 1.0944(4) 0.4678(5) 0.7045(3) 0.062(2) Uani 1 1 d . . . . .
H64A H 1.1234 0.4170 0.7068 0.093 Uiso 1 1 calc R U . . .
H64B H 1.1130 0.4971 0.7300 0.093 Uiso 1 1 calc R U . . .
H64C H 1.0935 0.5100 0.6852 0.093 Uiso 1 1 calc R U . . .
C65 C 1.0257(5) 0.3547(5) 0.7162(3) 0.074(3) Uani 1 1 d . . . . .
H65A H 1.0455 0.3040 0.7098 0.112 Uiso 1 1 calc R U . . .
H65B H 0.9795 0.3395 0.7107 0.112 Uiso 1 1 calc R U . . .
H65C H 1.0545 0.3694 0.7441 0.112 Uiso 1 1 calc R U . . .
C66 C 0.9872(5) 0.4089(5) 0.6480(3) 0.071(3) Uani 1 1 d . . . . .
H66A H 0.9863 0.4598 0.6322 0.107 Uiso 1 1 calc R U . . .
H66B H 0.9402 0.3897 0.6392 0.107 Uiso 1 1 calc R U . . .
H66C H 1.0127 0.3601 0.6448 0.107 Uiso 1 1 calc R U . . .
C67 C 0.7407(4) 0.4726(4) 0.6144(2) 0.0416(17) Uani 1 1 d . . . . .
C68 C 0.6405(4) 0.4328(5) 0.5597(2) 0.055(2) Uani 1 1 d . . . . .
H68 H 0.6093 0.4063 0.5352 0.066 Uiso 1 1 calc R U . . .
C69 C 0.6252(4) 0.4860(4) 0.5817(3) 0.052(2) Uani 1 1 d . . . . .
H69 H 0.5808 0.5053 0.5756 0.063 Uiso 1 1 calc R U . . .
C70 C 0.7535(4) 0.3724(4) 0.5671(2) 0.051(2) Uani 1 1 d . . . . .
H70A H 0.7262 0.3623 0.5384 0.061 Uiso 1 1 calc R U . . .
H70B H 0.7945 0.4075 0.5725 0.061 Uiso 1 1 calc R U . . .
C71 C 0.7757(5) 0.2855(5) 0.5874(3) 0.070(3) Uani 1 1 d . . . . .
H71A H 0.7347 0.2490 0.5805 0.083 Uiso 1 1 calc R U . . .
H71B H 0.8002 0.2955 0.6162 0.083 Uiso 1 1 calc R U . . .
C72 C 0.8225(6) 0.2347(6) 0.5768(3) 0.101(3) Uani 1 1 d D . . . .
H72A H 0.8547 0.2769 0.5752 0.121 Uiso 1 1 calc R U . B 1
H72B H 0.7944 0.2075 0.5505 0.121 Uiso 1 1 calc R U . B 1
C73 C 0.8644(13) 0.1605(12) 0.6071(7) 0.101(3) Uani 0.5 1 d . . P C 1
H73A H 0.8427 0.1463 0.6226 0.152 Uiso 0.5 1 calc R U P C 1
H73B H 0.9113 0.1813 0.6246 0.152 Uiso 0.5 1 calc R U P C 1
H73C H 0.8656 0.1072 0.5931 0.152 Uiso 0.5 1 calc R U P C 1
C73B C 0.8301(13) 0.1302(10) 0.5871(7) 0.101(3) Uani 0.5 1 d D . P C 2
H73D H 0.7858 0.1008 0.5710 0.152 Uiso 0.5 1 calc R U P C 2
H73E H 0.8447 0.1224 0.6149 0.152 Uiso 0.5 1 calc R U P C 2
H73F H 0.8643 0.1040 0.5817 0.152 Uiso 0.5 1 calc R U P C 2
C74 C 0.6910(4) 0.5660(4) 0.6449(2) 0.0437(18) Uani 1 1 d . . . . .
C75 C 0.7401(4) 0.5491(5) 0.6837(2) 0.0475(19) Uani 1 1 d . . . . .
H75 H 0.7675 0.4970 0.6905 0.057 Uiso 1 1 calc R U . . .
C76 C 0.7483(4) 0.6092(5) 0.7124(2) 0.055(2) Uani 1 1 d . . . . .
H76 H 0.7823 0.6000 0.7391 0.067 Uiso 1 1 calc R U . . .
C77 C 0.7057(5) 0.6835(5) 0.7015(3) 0.060(2) Uani 1 1 d . . . . .
H77 H 0.7109 0.7239 0.7213 0.072 Uiso 1 1 calc R U . . .
C78 C 0.6572(4) 0.7006(5) 0.6638(3) 0.053(2) Uani 1 1 d . . . . .
C79 C 0.6492(4) 0.6395(4) 0.6349(2) 0.0453(18) Uani 1 1 d . . . . .
H79 H 0.6148 0.6488 0.6083 0.054 Uiso 1 1 calc R U . . .
C80 C 0.6131(5) 0.7820(4) 0.6530(3) 0.064(2) Uani 1 1 d . . . . .
H80A H 0.6222 0.8125 0.6774 0.077 Uiso 1 1 calc R U . . .
H80B H 0.5644 0.7634 0.6390 0.077 Uiso 1 1 calc R U . . .
C81 C 0.6920(5) 0.9427(5) 0.6544(3) 0.071(3) Uani 1 1 d . . . . .
C82 C 0.7515(6) 0.8893(6) 0.6837(3) 0.096(2) Uani 1 1 d . . . . .
H82A H 0.7892 0.9292 0.7006 0.144 Uiso 1 1 calc R U . . .
H82B H 0.7665 0.8491 0.6699 0.144 Uiso 1 1 calc R U . . .
H82C H 0.7378 0.8547 0.6997 0.144 Uiso 1 1 calc R U . . .
C83 C 0.7157(6) 0.9986(6) 0.6309(3) 0.096(2) Uani 1 1 d . . . . .
H83A H 0.7509 1.0408 0.6484 0.144 Uiso 1 1 calc R U . . .
H83B H 0.6765 1.0313 0.6103 0.144 Uiso 1 1 calc R U . . .
H83C H 0.7348 0.9596 0.6188 0.144 Uiso 1 1 calc R U . . .
C84 C 0.6650(5) 1.0064(6) 0.6745(3) 0.096(2) Uani 1 1 d . . . . .
H84A H 0.6265 1.0409 0.6544 0.144 Uiso 1 1 calc R U . . .
H84B H 0.7018 1.0469 0.6920 0.144 Uiso 1 1 calc R U . . .
H84C H 0.6497 0.9719 0.6897 0.144 Uiso 1 1 calc R U . . .
C85 C 0.5380(5) 0.9129(5) 0.5902(3) 0.097(4) Uani 1 1 d D . . . .
C86 C 0.5433(6) 0.9941(6) 0.5680(4) 0.108(2) Uani 1 1 d . . . . .
H86A H 0.4974 1.0117 0.5473 0.162 Uiso 1 1 calc R U . . .
H86B H 0.5712 0.9788 0.5561 0.162 Uiso 1 1 calc R U . . .
H86C H 0.5648 1.0435 0.5864 0.162 Uiso 1 1 calc R U . . .
C87 C 0.5039(5) 0.9386(6) 0.6129(3) 0.108(2) Uani 1 1 d . . . . .
H87A H 0.5342 0.9783 0.6344 0.162 Uiso 1 1 calc R U . . .
H87B H 0.4946 0.8852 0.6237 0.162 Uiso 1 1 calc R U . . .
H87C H 0.4608 0.9692 0.5955 0.162 Uiso 1 1 calc R U . . .
C88 C 0.4962(5) 0.8399(6) 0.5590(3) 0.108(2) Uani 1 1 d D . . . .
H88A H 0.4483 0.8586 0.5433 0.162 Uiso 1 1 calc R U . . .
H88B H 0.4987 0.7840 0.5724 0.162 Uiso 1 1 calc R U . . .
H88C H 0.5156 0.8313 0.5419 0.162 Uiso 1 1 calc R U . . .
C89 C 0.1735(6) 0.2450(7) 0.6702(4) 0.130(5) Uani 1 1 d . . . . .
H89A H 0.2162 0.2100 0.6804 0.156 Uiso 1 1 calc R U . . .
H89B H 0.1859 0.3040 0.6830 0.156 Uiso 1 1 calc R U . . .
C90 C 0.6492(7) 0.3005(8) 0.6547(5) 0.165(7) Uani 1 1 d . . . . .
H90A H 0.6193 0.3535 0.6450 0.198 Uiso 1 1 calc R U . . .
H90B H 0.6972 0.3217 0.6684 0.198 Uiso 1 1 calc R U . . .
Ag1 Ag 0.84219(3) 0.28165(3) 0.90822(2) 0.04261(16) Uani 1 1 d . . . . .
Ag2 Ag 0.65539(3) 0.00841(3) 0.84605(2) 0.04117(16) Uani 1 1 d . . . . .
Ag3 Ag 0.66324(3) 0.78483(3) 0.58373(2) 0.04673(17) Uani 1 1 d . . . . .
Ag4 Ag 0.84653(3) 0.48866(3) 0.65437(2) 0.04163(16) Uani 1 1 d . . . . .
B1 B 0.0604(5) 0.0925(6) 0.9486(3) 0.050(2) Uani 1 1 d . . . . .
B2 B 0.8468(6) 0.2756(7) 0.7157(4) 0.071(3) Uani 1 1 d . . . . .
B3 B 0.4381(6) 0.5959(6) 0.5555(3) 0.060(3) Uani 1 1 d . . . . .
B4 B 0.6508(5) 0.8069(6) 0.7657(3) 0.056(3) Uani 1 1 d . . . . .
F1 F 0.1027(3) 0.1612(3) 0.96986(15) 0.0777(14) Uani 1 1 d . . . . .
F2 F 0.1000(2) 0.0257(3) 0.94598(14) 0.0677(13) Uani 1 1 d . . . . .
F3 F 0.0256(2) 0.0592(4) 0.96658(14) 0.0814(15) Uani 1 1 d . . . . .
F4 F 0.0130(2) 0.1198(3) 0.91127(13) 0.0670(13) Uani 1 1 d . . . . .
F5 F 0.9041(3) 0.2686(3) 0.75341(14) 0.0696(13) Uani 1 1 d . . . . .
F6 F 0.8692(4) 0.2807(6) 0.68958(17) 0.168(4) Uani 1 1 d . . . . .
F7 F 0.8109(3) 0.3493(4) 0.7121(3) 0.172(4) Uani 1 1 d . . . . .
F8 F 0.8062(3) 0.2010(3) 0.70771(15) 0.0756(14) Uani 1 1 d . . . . .
F9 F 0.4827(2) 0.6313(3) 0.59018(14) 0.0736(14) Uani 1 1 d . . . . .
F10 F 0.4714(3) 0.5559(4) 0.53815(16) 0.106(2) Uani 1 1 d . . . . .
F11 F 0.3938(3) 0.6595(3) 0.53014(15) 0.0819(15) Uani 1 1 d . . . . .
F12 F 0.3973(3) 0.5342(3) 0.56044(16) 0.0869(16) Uani 1 1 d . . . . .
F13 F 0.6731(3) 0.7192(3) 0.77430(17) 0.0779(16) Uani 1 1 d . . . . .
F14 F 0.6944(3) 0.8542(3) 0.75703(15) 0.0794(16) Uani 1 1 d . . . . .
F15 F 0.5858(3) 0.8097(3) 0.73483(16) 0.0896(17) Uani 1 1 d . . . . .
F16 F 0.6538(3) 0.8460(3) 0.79900(13) 0.0692(13) Uani 1 1 d . . . . .
N1 N 0.8516(3) 0.1641(3) 0.97664(16) 0.0391(13) Uani 1 1 d . . . . .
N2 N 0.7492(3) 0.2093(3) 0.93919(16) 0.0405(14) Uani 1 1 d . . . . .
N3 N 0.7869(3) -0.0638(4) 0.92109(17) 0.0442(14) Uani 1 1 d . . . . .
N4 N 0.8140(3) 0.0033(3) 0.88365(17) 0.0362(13) Uani 1 1 d . . . . .
N5 N 0.6543(3) 0.6536(4) 0.52047(17) 0.0437(14) Uani 1 1 d . . . . .
N6 N 0.7600(3) 0.6848(3) 0.56135(16) 0.0376(13) Uani 1 1 d . . . . .
N7 N 0.7113(3) 0.4246(3) 0.58006(18) 0.0472(16) Uani 1 1 d . . . . .
N8 N 0.6859(3) 0.5069(3) 0.61456(18) 0.0387(14) Uani 1 1 d . . . . .
P1 P 0.54135(10) 0.05947(12) 0.80531(6) 0.0444(5) Uani 1 1 d . . . . .
P2 P 0.86945(11) 0.34730(11) 0.86289(6) 0.0439(5) Uani 1 1 d . . . . .
P3 P 0.96581(10) 0.52380(11) 0.69355(6) 0.0401(4) Uani 1 1 d . . . . .
P4 P 0.62611(12) 0.86227(12) 0.62171(7) 0.0537(6) Uani 1 1 d . . . . .
Cl1 Cl 0.1232(3) 0.1959(2) 0.68251(14) 0.1675(19) Uani 1 1 d . . . . .
Cl2 Cl 0.1387(2) 0.2587(4) 0.62062(15) 0.226(3) Uani 1 1 d . . . . .
Cl3 Cl 0.6363(2) 0.2397(3) 0.61526(13) 0.1442(14) Uani 1 1 d . . . . .
Cl4 Cl 0.6341(2) 0.2468(2) 0.68893(12) 0.1400(14) Uani 1 1 d . . . . .

loop_
_atom_site_aniso_label
_atom_site_aniso_U_11
_atom_site_aniso_U_22
_atom_site_aniso_U_33
_atom_site_aniso_U_23
_atom_site_aniso_U_13
_atom_site_aniso_U_12
C1 0.043(5) 0.040(3) 0.037(4) -0.006(3) 0.023(4) -0.001(3)
C2 0.041(5) 0.057(4) 0.046(5) 0.006(4) 0.023(5) -0.006(4)
C3 0.039(5) 0.076(5) 0.040(5) 0.007(4) 0.020(4) 0.001(4)
C4 0.051(6) 0.060(5) 0.043(5) 0.000(4) 0.023(5) 0.001(4)
C5 0.043(5) 0.053(4) 0.054(5) -0.006(4) 0.019(5) 0.002(4)
C6 0.085(8) 0.073(6) 0.064(6) -0.018(5) 0.030(6) -0.014(5)
C7 0.225(15) 0.102(8) 0.109(9) -0.049(7) 0.114(11) -0.076(9)
C8 0.030(4) 0.053(4) 0.029(4) 0.004(3) 0.014(4) 0.007(3)
C9 0.034(5) 0.038(4) 0.057(5) -0.004(3) 0.020(4) -0.002(3)
C10 0.054(6) 0.043(4) 0.068(6) 0.003(4) 0.037(5) 0.007(4)
C11 0.052(6) 0.047(4) 0.050(5) 0.009(4) 0.031(5) 0.015(4)
C12 0.047(5) 0.047(4) 0.049(5) 0.005(3) 0.033(4) 0.011(3)
C13 0.037(5) 0.042(4) 0.032(4) -0.002(3) 0.014(4) 0.005(3)
C14 0.045(5) 0.042(4) 0.044(5) -0.009(3) 0.019(4) 0.003(3)
C15 0.060(6) 0.072(5) 0.044(5) 0.001(4) 0.021(5) 0.025(5)
C16 0.103(5) 0.090(4) 0.065(4) 0.005(3) 0.051(4) 0.033(4)
C17 0.103(5) 0.090(4) 0.065(4) 0.005(3) 0.051(4) 0.033(4)
C18 0.103(5) 0.090(4) 0.065(4) 0.005(3) 0.051(4) 0.033(4)
C19 0.026(5) 0.060(5) 0.084(7) -0.025(5) 0.023(5) -0.009(4)
C20 0.052(7) 0.092(6) 0.084(7) -0.037(5) 0.024(6) -0.007(5)
C21 0.054(7) 0.075(6) 0.127(9) -0.049(6) 0.053(7) -0.016(5)
C22 0.057(6) 0.058(5) 0.084(7) 0.010(5) 0.031(6) -0.010(4)
C23 0.034(5) 0.025(3) 0.043(4) -0.001(3) 0.015(4) 0.003(3)
C24 0.041(6) 0.059(5) 0.044(5) 0.003(4) 0.012(5) 0.010(4)
C25 0.033(5) 0.044(4) 0.059(5) -0.005(4) 0.015(5) 0.008(3)
C26 0.060(6) 0.067(5) 0.056(5) 0.010(4) 0.035(5) 0.000(4)
C27 0.078(8) 0.087(7) 0.071(7) 0.012(5) 0.043(7) -0.007(5)
C28 0.091(9) 0.068(6) 0.099(9) 0.004(6) 0.043(8) -0.012(5)
C29 0.140(12) 0.083(7) 0.133(11) -0.011(7) 0.051(10) -0.030(7)
C30 0.031(4) 0.038(3) 0.044(4) -0.009(3) 0.019(4) -0.001(3)
C31 0.044(5) 0.035(3) 0.049(5) -0.005(3) 0.027(4) -0.010(3)
C32 0.059(6) 0.056(4) 0.046(5) -0.012(4) 0.029(5) -0.008(4)
C33 0.072(7) 0.069(5) 0.038(5) -0.009(4) 0.030(5) -0.011(5)
C34 0.044(5) 0.052(4) 0.049(5) -0.002(4) 0.029(5) -0.005(4)
C35 0.034(5) 0.039(4) 0.044(4) -0.009(3) 0.023(4) -0.005(3)
C36 0.077(6) 0.050(4) 0.062(5) -0.020(4) 0.050(5) -0.014(4)
C37 0.068(7) 0.074(6) 0.085(7) 0.037(5) 0.045(6) 0.017(5)
C38 0.066(5) 0.102(5) 0.125(6) 0.022(4) 0.034(5) 0.001(4)
C39 0.066(5) 0.102(5) 0.125(6) 0.022(4) 0.034(5) 0.001(4)
C40 0.066(5) 0.102(5) 0.125(6) 0.022(4) 0.034(5) 0.001(4)
C41 0.060(6) 0.040(4) 0.061(5) -0.003(4) 0.042(5) -0.008(4)
C42 0.069(7) 0.081(6) 0.071(7) 0.000(5) 0.039(6) -0.022(5)
C43 0.078(7) 0.057(5) 0.073(6) -0.026(4) 0.038(6) -0.018(5)
C44 0.053(6) 0.079(6) 0.056(6) -0.007(5) 0.019(5) -0.010(5)
C45 0.029(5) 0.046(4) 0.044(4) -0.002(3) 0.015(4) 0.000(3)
C46 0.049(6) 0.049(4) 0.041(5) -0.009(3) 0.018(5) 0.003(4)
C47 0.042(5) 0.062(5) 0.042(5) -0.004(4) 0.022(5) 0.008(4)
C48 0.031(5) 0.084(6) 0.059(6) -0.013(4) 0.017(5) 0.007(4)
C48B 0.031(5) 0.084(6) 0.059(6) -0.013(4) 0.017(5) 0.007(4)
C49 0.066(7) 0.073(9) 0.094(10) 0.012(7) 0.020(7) 0.007(7)
C50 0.066(7) 0.073(9) 0.094(10) 0.012(7) 0.020(7) 0.007(7)
C49B 0.066(7) 0.073(9) 0.094(10) 0.012(7) 0.020(7) 0.007(7)
C50B 0.066(7) 0.073(9) 0.094(10) 0.012(7) 0.020(7) 0.007(7)
C51 0.121(12) 0.149(11) 0.156(13) 0.061(10) 0.081(11) 0.039(9)
C52 0.030(4) 0.046(4) 0.038(4) 0.002(3) 0.021(4) 0.000(3)
C53 0.033(5) 0.041(4) 0.045(5) -0.003(3) 0.012(4) -0.001(3)
C54 0.040(5) 0.041(4) 0.060(5) -0.008(4) 0.025(5) 0.002(3)
C55 0.036(5) 0.046(4) 0.045(4) -0.012(3) 0.020(4) -0.010(3)
C56 0.039(5) 0.044(4) 0.036(4) -0.002(3) 0.023(4) 0.002(3)
C57 0.037(5) 0.034(3) 0.043(4) -0.008(3) 0.022(4) -0.005(3)
C58 0.037(5) 0.046(4) 0.039(4) 0.001(3) 0.020(4) -0.003(3)
C59 0.052(6) 0.063(5) 0.033(4) 0.002(3) 0.018(4) -0.006(4)
C60 0.081(7) 0.067(5) 0.063(6) -0.010(4) 0.053(6) -0.010(5)
C61 0.079(8) 0.085(6) 0.042(5) -0.001(4) 0.015(6) -0.016(5)
C62 0.078(7) 0.066(5) 0.056(6) 0.011(4) 0.039(6) -0.012(5)
C63 0.060(6) 0.044(4) 0.073(6) 0.009(4) 0.044(5) 0.005(4)
C64 0.044(6) 0.068(5) 0.080(7) 0.025(5) 0.035(5) 0.017(4)
C65 0.073(7) 0.053(5) 0.108(8) 0.020(5) 0.053(7) 0.010(4)
C66 0.070(7) 0.061(5) 0.099(8) -0.002(5) 0.054(7) 0.016(5)
C67 0.032(5) 0.039(4) 0.055(5) -0.003(3) 0.022(4) -0.006(3)
C68 0.033(5) 0.064(5) 0.054(5) 0.003(4) 0.012(5) -0.009(4)
C69 0.035(5) 0.042(4) 0.075(6) -0.014(4) 0.024(5) -0.006(3)
C70 0.052(6) 0.060(5) 0.044(5) -0.009(4) 0.027(5) -0.001(4)
C71 0.077(7) 0.066(5) 0.070(6) -0.001(5) 0.041(6) 0.021(5)
C72 0.127(10) 0.084(6) 0.107(9) 0.018(5) 0.070(8) 0.047(6)
C73 0.127(10) 0.084(6) 0.107(9) 0.018(5) 0.070(8) 0.047(6)
C73B 0.127(10) 0.084(6) 0.107(9) 0.018(5) 0.070(8) 0.047(6)
C74 0.042(5) 0.045(4) 0.051(5) -0.004(3) 0.028(5) -0.007(3)
C75 0.043(5) 0.049(4) 0.056(5) 0.000(4) 0.029(5) -0.003(4)
C76 0.056(6) 0.061(5) 0.054(5) -0.004(4) 0.031(5) -0.005(4)
C77 0.086(7) 0.049(4) 0.074(6) -0.015(4) 0.061(6) -0.009(4)
C78 0.056(6) 0.049(4) 0.074(6) -0.001(4) 0.047(6) 0.004(4)
C79 0.038(5) 0.048(4) 0.056(5) 0.004(4) 0.028(4) -0.001(3)
C80 0.076(7) 0.044(4) 0.099(7) -0.008(4) 0.064(6) -0.005(4)
C81 0.102(8) 0.051(5) 0.085(7) -0.023(5) 0.066(7) -0.012(5)
C82 0.122(6) 0.088(4) 0.094(5) -0.029(3) 0.065(5) -0.038(4)
C83 0.122(6) 0.088(4) 0.094(5) -0.029(3) 0.065(5) -0.038(4)
C84 0.122(6) 0.088(4) 0.094(5) -0.029(3) 0.065(5) -0.038(4)
C85 0.097(9) 0.050(5) 0.189(12) 0.023(6) 0.105(9) 0.023(5)
C86 0.088(5) 0.079(4) 0.183(8) 0.035(4) 0.087(6) 0.029(3)
C87 0.088(5) 0.079(4) 0.183(8) 0.035(4) 0.087(6) 0.029(3)
C88 0.088(5) 0.079(4) 0.183(8) 0.035(4) 0.087(6) 0.029(3)
C89 0.117(12) 0.075(7) 0.124(12) -0.018(7) 0.006(9) 0.028(7)
C90 0.152(14) 0.153(11) 0.27(2) -0.096(13) 0.162(15) -0.048(10)
Ag1 0.0458(4) 0.0427(3) 0.0460(3) -0.0023(2) 0.0280(3) -0.0034(2)
Ag2 0.0303(4) 0.0450(3) 0.0454(3) 0.0023(2) 0.0169(3) 0.0033(2)
Ag3 0.0399(4) 0.0471(3) 0.0547(4) -0.0064(3) 0.0249(3) 0.0034(3)
Ag4 0.0318(4) 0.0471(3) 0.0468(3) -0.0050(2) 0.0203(3) -0.0018(2)
B1 0.034(6) 0.069(6) 0.044(6) 0.018(5) 0.017(5) 0.009(5)
B2 0.059(8) 0.082(8) 0.077(8) -0.010(6) 0.037(8) -0.008(6)
B3 0.051(7) 0.059(6) 0.074(8) 0.001(5) 0.034(7) 0.002(5)
B4 0.042(7) 0.061(6) 0.071(7) -0.022(5) 0.033(6) -0.014(5)
F1 0.056(4) 0.084(3) 0.084(4) -0.019(3) 0.029(3) -0.014(3)
F2 0.051(3) 0.069(3) 0.085(4) 0.019(3) 0.036(3) 0.006(2)
F3 0.051(3) 0.139(4) 0.061(3) 0.018(3) 0.033(3) -0.012(3)
F4 0.047(3) 0.090(3) 0.053(3) 0.025(2) 0.016(3) 0.018(2)
F5 0.060(4) 0.075(3) 0.053(3) 0.011(2) 0.013(3) 0.005(3)
F6 0.139(7) 0.301(10) 0.056(4) 0.011(5) 0.043(5) -0.112(7)
F7 0.082(5) 0.064(4) 0.247(10) -0.013(5) -0.009(6) 0.014(3)
F8 0.073(4) 0.059(3) 0.097(4) -0.008(3) 0.044(3) -0.014(2)
F9 0.055(3) 0.091(3) 0.050(3) -0.021(3) 0.008(3) -0.021(3)
F10 0.054(4) 0.172(5) 0.082(4) -0.026(4) 0.026(4) 0.038(4)
F11 0.064(4) 0.106(4) 0.072(4) 0.001(3) 0.032(3) 0.008(3)
F12 0.067(4) 0.076(3) 0.100(4) -0.024(3) 0.028(4) -0.014(3)
F13 0.077(4) 0.044(2) 0.133(5) -0.019(3) 0.068(4) -0.009(2)
F14 0.092(4) 0.069(3) 0.101(4) -0.025(3) 0.067(4) -0.031(3)
F15 0.049(4) 0.091(3) 0.086(4) -0.035(3) 0.001(3) -0.006(3)
F16 0.085(4) 0.066(3) 0.060(3) -0.020(2) 0.039(3) -0.003(3)
N1 0.026(4) 0.051(3) 0.035(3) -0.001(3) 0.012(3) -0.001(3)
N2 0.040(4) 0.047(3) 0.035(3) -0.007(3) 0.019(3) -0.004(3)
N3 0.031(4) 0.054(3) 0.038(4) 0.003(3) 0.010(3) 0.008(3)
N4 0.035(4) 0.031(3) 0.038(3) -0.004(2) 0.015(3) 0.000(2)
N5 0.030(4) 0.061(4) 0.041(4) -0.015(3) 0.018(3) -0.002(3)
N6 0.034(4) 0.043(3) 0.032(3) 0.002(2) 0.013(3) 0.004(3)
N7 0.049(5) 0.048(3) 0.052(4) -0.004(3) 0.031(4) -0.009(3)
N8 0.027(4) 0.036(3) 0.050(4) -0.004(3) 0.017(3) 0.000(2)
P1 0.0348(13) 0.0494(10) 0.0425(12) -0.0046(9) 0.0145(11) 0.0072(9)
P2 0.0500(14) 0.0388(9) 0.0492(12) -0.0005(8) 0.0295(12) -0.0066(9)
P3 0.0324(12) 0.0447(10) 0.0450(12) 0.0016(8) 0.0207(11) -0.0002(8)
P4 0.0550(15) 0.0448(10) 0.0781(16) -0.0101(10) 0.0459(14) 0.0008(9)
Cl1 0.258(5) 0.115(2) 0.226(5) 0.062(3) 0.194(5) 0.083(3)
Cl2 0.095(3) 0.371(7) 0.168(5) 0.171(5) 0.033(3) 0.010(4)
Cl3 0.128(3) 0.154(3) 0.180(4) 0.060(3) 0.099(3) 0.019(2)
Cl4 0.151(4) 0.139(3) 0.152(3) 0.034(2) 0.092(3) 0.064(2)

loop_
_atom_type_symbol
_atom_type_description
_atom_type_scat_dispersion_real
_atom_type_scat_dispersion_imag
_atom_type_scat_source
C C 0.0033 0.0016 'International Tables Vol C Tables 4.2.6.8 and 6.1.1.4'
H H 0.0000 0.0000 'International Tables Vol C Tables 4.2.6.8 and 6.1.1.4'
Ag Ag -0.8971 1.1015 'International Tables Vol C Tables 4.2.6.8 and 6.1.1.4'
B B 0.0013 0.0007 'International Tables Vol C Tables 4.2.6.8 and 6.1.1.4'
F F 0.0171 0.0103 'International Tables Vol C Tables 4.2.6.8 and 6.1.1.4'
N N 0.0061 0.0033 'International Tables Vol C Tables 4.2.6.8 and 6.1.1.4'
P P 0.1023 0.0942 'International Tables Vol C Tables 4.2.6.8 and 6.1.1.4'
Cl Cl 0.1484 0.1585 'International Tables Vol C Tables 4.2.6.8 and 6.1.1.4'

loop_
_geom_angle_atom_site_label_1
_geom_angle_atom_site_label_2
_geom_angle_atom_site_label_3
_geom_angle
N1 C1 N2 104.1(5)
N1 C1 Ag1 130.0(5)
N2 C1 Ag1 125.5(5)
C3 C2 N1 105.5(6)
C3 C2 H2 127.2
N1 C2 H2 127.2
C2 C3 N2 107.4(6)
C2 C3 H3 126.3
N2 C3 H3 126.3
N1 C4 C5 112.4(6)
N1 C4 H4A 109.1
C5 C4 H4A 109.1
N1 C4 H4B 109.1
C5 C4 H4B 109.1
H4A C4 H4B 107.8
C6 C5 C4 114.0(7)
C6 C5 H5A 108.8
C4 C5 H5A 108.8
C6 C5 H5B 108.8
C4 C5 H5B 108.8
H5A C5 H5B 107.7
C5 C6 C7 112.9(7)
C5 C6 H6A 109.0
C7 C6 H6A 109.0
C5 C6 H6B 109.0
C7 C6 H6B 109.0
H6A C6 H6B 107.8
C6 C7 H7A 109.5
C6 C7 H7B 109.5
H7A C7 H7B 109.5
C6 C7 H7C 109.5
H7A C7 H7C 109.5
H7B C7 H7C 109.5
C13 C8 C9 123.0(7)
C13 C8 N2 118.0(6)
C9 C8 N2 119.0(6)
C8 C9 C10 117.3(7)
C8 C9 H9 121.3
C10 C9 H9 121.3
C11 C10 C9 121.2(7)
C11 C10 H10 119.4
C9 C10 H10 119.4
C10 C11 C12 119.3(7)
C10 C11 H11 120.3
C12 C11 H11 120.3
C13 C12 C11 119.3(7)
C13 C12 C14 119.8(6)
C11 C12 C14 120.9(7)
C8 C13 C12 119.8(6)
C8 C13 H13 120.1
C12 C13 H13 120.1
C12 C14 P1 115.5(5)
C12 C14 H14A 108.4
P1 C14 H14A 108.4
C12 C14 H14B 108.4
P1 C14 H14B 108.4
H14A C14 H14B 107.5
C16 C15 C17 109.1(7)
C16 C15 C18 108.4(7)
C17 C15 C18 109.5(7)
C16 C15 P1 105.6(6)
C17 C15 P1 109.3(5)
C18 C15 P1 114.7(6)
C15 C16 H16A 109.5
C15 C16 H16B 109.5
H16A C16 H16B 109.5
C15 C16 H16C 109.5
H16A C16 H16C 109.5
H16B C16 H16C 109.5
C15 C17 H17A 109.5
C15 C17 H17B 109.5
H17A C17 H17B 109.5
C15 C17 H17C 109.5
H17A C17 H17C 109.5
H17B C17 H17C 109.5
C15 C18 H18A 109.5
C15 C18 H18B 109.5
H18A C18 H18B 109.5
C15 C18 H18C 109.5
H18A C18 H18C 109.5
H18B C18 H18C 109.5
C20 C19 C21 112.6(7)
C20 C19 C22 108.5(7)
C21 C19 C22 108.2(7)
C20 C19 P1 114.2(6)
C21 C19 P1 109.3(5)
C22 C19 P1 103.4(5)
C19 C20 H20A 109.5
C19 C20 H20B 109.5
H20A C20 H20B 109.5
C19 C20 H20C 109.5
H20A C20 H20C 109.5
H20B C20 H20C 109.5
C19 C21 H21A 109.5
C19 C21 H21B 109.5
H21A C21 H21B 109.5
C19 C21 H21C 109.5
H21A C21 H21C 109.5
H21B C21 H21C 109.5
C19 C22 H22A 109.5
C19 C22 H22B 109.5
H22A C22 H22B 109.5
C19 C22 H22C 109.5
H22A C22 H22C 109.5
H22B C22 H22C 109.5
N3 C23 N4 103.1(6)
N3 C23 Ag2 130.7(5)
N4 C23 Ag2 126.1(5)
N3 C24 C25 105.7(7)
N3 C24 H24 127.2
C25 C24 H24 127.2
N4 C25 C24 106.9(7)
N4 C25 H25 126.5
C24 C25 H25 126.5
N3 C26 C27 112.3(6)
N3 C26 H26A 109.1
C27 C26 H26A 109.1
N3 C26 H26B 109.1
C27 C26 H26B 109.1
H26A C26 H26B 107.9
C28 C27 C26 114.2(8)
C28 C27 H27A 108.7
C26 C27 H27A 108.7
C28 C27 H27B 108.7
C26 C27 H27B 108.7
H27A C27 H27B 107.6
C27 C28 C29 113.0(9)
C27 C28 H28A 109.0
C29 C28 H28A 109.0
C27 C28 H28B 109.0
C29 C28 H28B 109.0
H28A C28 H28B 107.8
C28 C29 H29A 109.5
C28 C29 H29B 109.5
H29A C29 H29B 109.5
C28 C29 H29C 109.5
H29A C29 H29C 109.5
H29B C29 H29C 109.5
C35 C30 C31 121.2(6)
C35 C30 N4 119.1(6)
C31 C30 N4 119.7(6)
C30 C31 C32 119.5(6)
C30 C31 H31 120.2
C32 C31 H31 120.2
C31 C32 C33 119.3(7)
C31 C32 H32 120.3
C33 C32 H32 120.3
C34 C33 C32 121.8(7)
C34 C33 H33 119.1
C32 C33 H33 119.1
C33 C34 C35 116.9(6)
C33 C34 C36 122.6(6)
C35 C34 C36 120.5(7)
C30 C35 C34 121.2(7)
C30 C35 H35 119.4
C34 C35 H35 119.4
C34 C36 P2 112.6(5)
C34 C36 H36A 109.1
P2 C36 H36A 109.1
C34 C36 H36B 109.1
P2 C36 H36B 109.1
H36A C36 H36B 107.8
C40 C37 C38 106.3(8)
C40 C37 C39 108.3(7)
C38 C37 C39 107.5(8)
C40 C37 P2 112.3(7)
C38 C37 P2 107.9(6)
C39 C37 P2 114.1(6)
C37 C38 H38A 109.5
C37 C38 H38B 109.5
H38A C38 H38B 109.5
C37 C38 H38C 109.5
H38A C38 H38C 109.5
H38B C38 H38C 109.5
C37 C39 H39A 109.5
C37 C39 H39B 109.5
H39A C39 H39B 109.5
C37 C39 H39C 109.5
H39A C39 H39C 109.5
H39B C39 H39C 109.5
C37 C40 H40A 109.5
C37 C40 H40B 109.5
H40A C40 H40B 109.5
C37 C40 H40C 109.5
H40A C40 H40C 109.5
H40B C40 H40C 109.5
C44 C41 C43 106.2(7)
C44 C41 C42 109.6(6)
C43 C41 C42 109.7(6)
C44 C41 P2 106.8(5)
C43 C41 P2 109.4(5)
C42 C41 P2 114.7(6)
C41 C42 H42A 109.5
C41 C42 H42B 109.5
H42A C42 H42B 109.5
C41 C42 H42C 109.5
H42A C42 H42C 109.5
H42B C42 H42C 109.5
C41 C43 H43A 109.5
C41 C43 H43B 109.5
H43A C43 H43B 109.5
C41 C43 H43C 109.5
H43A C43 H43C 109.5
H43B C43 H43C 109.5
C41 C44 H44A 109.5
C41 C44 H44B 109.5
H44A C44 H44B 109.5
C41 C44 H44C 109.5
H44A C44 H44C 109.5
H44B C44 H44C 109.5
N5 C45 N6 104.7(5)
N5 C45 Ag3 128.0(5)
N6 C45 Ag3 126.7(5)
C47 C46 N5 107.2(6)
C47 C46 H46 126.4
N5 C46 H46 126.4
C46 C47 N6 106.4(6)
C46 C47 H47 126.8
N6 C47 H47 126.8
N5 C48 C49 111.3(9)
N5 C48 H48A 109.4
C49 C48 H48A 109.4
N5 C48 H48B 109.4
C49 C48 H48B 109.4
H48A C48 H48B 108.0
C48 C49 C50 110.9(12)
C48 C49 H49A 109.5
C50 C49 H49A 109.5
C48 C49 H49B 109.5
C50 C49 H49B 109.5
H49A C49 H49B 108.0
C51 C50 C49 112.3(12)
C51 C50 H50A 109.1
C49 C50 H50A 109.1
C51 C50 H50B 109.1
C49 C50 H50B 109.1
H50A C50 H50B 107.9
C50B C49B H49C 109.3
C50B C49B H49D 109.3
H49C C49B H49D 107.9
C49B C50B C51 116.7(16)
C49B C50B H50C 108.1
C51 C50B H50C 108.1
C49B C50B H50D 108.1
C51 C50B H50D 108.1
H50C C50B H50D 107.3
C50 C51 H51A 109.5
C50 C51 H51B 109.5
H51A C51 H51B 109.5
C50 C51 H51C 109.5
H51A C51 H51C 109.5
H51B C51 H51C 109.5
C57 C52 C53 122.0(7)
C57 C52 N6 117.4(6)
C53 C52 N6 120.6(6)
C54 C53 C52 118.7(7)
C54 C53 H53 120.6
C52 C53 H53 120.6
C53 C54 C55 120.5(6)
C53 C54 H54 119.8
C55 C54 H54 119.8
C54 C55 C56 120.3(7)
C54 C55 H55 119.9
C56 C55 H55 119.9
C55 C56 C57 119.2(7)
C55 C56 C58 121.2(7)
C57 C56 C58 119.6(6)
C52 C57 C56 119.3(6)
C52 C57 H57 120.4
C56 C57 H57 120.4
C56 C58 P3 115.6(4)
C56 C58 H58A 108.4
P3 C58 H58A 108.4
C56 C58 H58B 108.4
P3 C58 H58B 108.4
H58A C58 H58B 107.4
C61 C59 C60 110.3(7)
C61 C59 C62 111.5(7)
C60 C59 C62 106.1(6)
C61 C59 P3 114.4(5)
C60 C59 P3 105.3(5)
C62 C59 P3 108.7(5)
C59 C60 H60A 109.5
C59 C60 H60B 109.5
H60A C60 H60B 109.5
C59 C60 H60C 109.5
H60A C60 H60C 109.5
H60B C60 H60C 109.5
C59 C61 H61A 109.5
C59 C61 H61B 109.5
H61A C61 H61B 109.5
C59 C61 H61C 109.5
H61A C61 H61C 109.5
H61B C61 H61C 109.5
C59 C62 H62A 109.5
C59 C62 H62B 109.5
H62A C62 H62B 109.5
C59 C62 H62C 109.5
H62A C62 H62C 109.5
H62B C62 H62C 109.5
C66 C63 C64 109.6(6)
C66 C63 C65 109.8(7)
C64 C63 C65 108.8(7)
C66 C63 P3 105.3(6)
C64 C63 P3 113.1(5)
C65 C63 P3 110.2(5)
C63 C64 H64A 109.5
C63 C64 H64B 109.5
H64A C64 H64B 109.5
C63 C64 H64C 109.5
H64A C64 H64C 109.5
H64B C64 H64C 109.5
C63 C65 H65A 109.5
C63 C65 H65B 109.5
H65A C65 H65B 109.5
C63 C65 H65C 109.5
H65A C65 H65C 109.5
H65B C65 H65C 109.5
C63 C66 H66A 109.5
C63 C66 H66B 109.5
H66A C66 H66B 109.5
C63 C66 H66C 109.5
H66A C66 H66C 109.5
H66B C66 H66C 109.5
N8 C67 N7 102.5(6)
N8 C67 Ag4 130.6(5)
N7 C67 Ag4 126.8(5)
C69 C68 N7 105.9(7)
C69 C68 H68 127.0
N7 C68 H68 127.0
C68 C69 N8 106.7(7)
C68 C69 H69 126.7
N8 C69 H69 126.7
C71 C70 N7 112.1(6)
C71 C70 H70A 109.2
N7 C70 H70A 109.2
C71 C70 H70B 109.2
N7 C70 H70B 109.2
H70A C70 H70B 107.9
C70 C71 C72 112.7(7)
C70 C71 H71A 109.0
C72 C71 H71A 109.0
C70 C71 H71B 109.0
C72 C71 H71B 109.0
H71A C71 H71B 107.8
C71 C72 C73 112.7(11)
C71 C72 C73B 114.8(11)
C71 C72 H72A 109.1
C73 C72 H72A 109.1
C71 C72 H72B 109.1
C73 C72 H72B 109.1
H72A C72 H72B 107.8
C72 C73 H73A 109.5
C72 C73 H73B 109.5
H73A C73 H73B 109.5
C72 C73 H73C 109.5
H73A C73 H73C 109.5
H73B C73 H73C 109.5
C72 C73B H73D 109.5
C72 C73B H73E 109.5
H73D C73B H73E 109.5
C72 C73B H73F 109.5
H73D C73B H73F 109.5
H73E C73B H73F 109.5
C79 C74 C75 121.0(7)
C79 C74 N8 119.9(7)
C75 C74 N8 119.1(6)
C76 C75 C74 119.0(7)
C76 C75 H75 120.5
C74 C75 H75 120.5
C75 C76 C77 118.9(8)
C75 C76 H76 120.6
C77 C76 H76 120.6
C78 C77 C76 122.9(7)
C78 C77 H77 118.5
C76 C77 H77 118.5
C77 C78 C79 118.0(7)
C77 C78 C80 121.5(7)
C79 C78 C80 120.5(8)
C74 C79 C78 120.2(8)
C74 C79 H79 119.9
C78 C79 H79 119.9
C78 C80 P4 114.8(5)
C78 C80 H80A 108.6
P4 C80 H80A 108.6
C78 C80 H80B 108.6
P4 C80 H80B 108.6
H80A C80 H80B 107.5
C82 C81 C83 108.2(8)
C82 C81 C84 111.8(8)
C83 C81 C84 108.3(7)
C82 C81 P4 106.4(6)
C83 C81 P4 109.9(6)
C84 C81 P4 112.2(7)
C81 C82 H82A 109.5
C81 C82 H82B 109.5
H82A C82 H82B 109.5
C81 C82 H82C 109.5
H82A C82 H82C 109.5
H82B C82 H82C 109.5
C81 C83 H83A 109.5
C81 C83 H83B 109.5
H83A C83 H83B 109.5
C81 C83 H83C 109.5
H83A C83 H83C 109.5
H83B C83 H83C 109.5
C81 C84 H84A 109.5
C81 C84 H84B 109.5
H84A C84 H84B 109.5
C81 C84 H84C 109.5
H84A C84 H84C 109.5
H84B C84 H84C 109.5
C87 C85 C86 110.1(7)
C87 C85 C88 111.4(8)
C86 C85 C88 107.5(9)
C87 C85 P4 113.4(8)
C86 C85 P4 109.6(6)
C88 C85 P4 104.6(6)
C85 C86 H86A 109.5
C85 C86 H86B 109.5
H86A C86 H86B 109.5
C85 C86 H86C 109.5
H86A C86 H86C 109.5
H86B C86 H86C 109.5
C85 C87 H87A 109.5
C85 C87 H87B 109.5
H87A C87 H87B 109.5
C85 C87 H87C 109.5
H87A C87 H87C 109.5
H87B C87 H87C 109.5
C85 C88 H88A 109.5
C85 C88 H88B 109.5
H88A C88 H88B 109.5
C85 C88 H88C 109.5
H88A C88 H88C 109.5
H88B C88 H88C 109.5
Cl1 C89 Cl2 114.0(7)
Cl1 C89 H89A 108.8
Cl2 C89 H89A 108.8
Cl1 C89 H89B 108.8
Cl2 C89 H89B 108.8
H89A C89 H89B 107.7
Cl3 C90 Cl4 116.5(7)
Cl3 C90 H90A 108.2
Cl4 C90 H90A 108.2
Cl3 C90 H90B 108.2
Cl4 C90 H90B 108.2
H90A C90 H90B 107.3
C1 Ag1 P2 175.80(18)
C23 Ag2 P1 172.88(17)
C45 Ag3 P4 174.60(18)
C67 Ag4 P3 171.70(18)
F1 B1 F4 110.8(7)
F1 B1 F2 108.4(7)
F4 B1 F2 108.7(7)
F1 B1 F3 111.2(7)
F4 B1 F3 108.6(7)
F2 B1 F3 109.1(7)
F7 B2 F6 107.9(10)
F7 B2 F8 110.7(9)
F6 B2 F8 109.3(9)
F7 B2 F5 111.3(9)
F6 B2 F5 108.2(8)
F8 B2 F5 109.5(9)
F9 B3 F10 111.2(8)
F9 B3 F11 111.3(8)
F10 B3 F11 108.8(8)
F9 B3 F12 109.5(8)
F10 B3 F12 109.9(8)
F11 B3 F12 105.9(8)
F15 B4 F14 110.2(8)
F15 B4 F13 110.1(7)
F14 B4 F13 109.5(7)
F15 B4 F16 110.2(7)
F14 B4 F16 107.8(7)
F13 B4 F16 109.0(8)
C1 N1 C2 112.8(6)
C1 N1 C4 124.9(6)
C2 N1 C4 122.4(6)
C1 N2 C3 110.2(6)
C1 N2 C8 125.0(5)
C3 N2 C8 124.2(6)
C23 N3 C24 112.9(6)
C23 N3 C26 123.2(6)
C24 N3 C26 123.9(6)
C25 N4 C23 111.5(6)
C25 N4 C30 125.1(6)
C23 N4 C30 123.4(6)
C45 N5 C46 112.0(6)
C45 N5 C48 124.2(6)
C46 N5 C48 123.8(6)
C45 N6 C47 109.6(6)
C45 N6 C52 124.1(5)
C47 N6 C52 125.9(6)
C67 N7 C68 111.6(6)
C67 N7 C70 122.2(6)
C68 N7 C70 126.2(6)
C67 N8 C69 113.2(6)
C67 N8 C74 123.2(6)
C69 N8 C74 123.4(6)
C14 P1 C15 106.9(3)
C14 P1 C19 101.8(3)
C15 P1 C19 113.6(4)
C14 P1 Ag2 113.4(2)
C15 P1 Ag2 109.2(3)
C19 P1 Ag2 111.8(3)
C37 P2 C36 106.5(4)
C37 P2 C41 114.1(4)
C36 P2 C41 102.3(3)
C37 P2 Ag1 109.4(3)
C36 P2 Ag1 110.8(2)
C41 P2 Ag1 113.4(2)
C58 P3 C63 102.9(3)
C58 P3 C59 105.8(3)
C63 P3 C59 113.1(4)
C58 P3 Ag4 111.9(2)
C63 P3 Ag4 112.3(3)
C59 P3 Ag4 110.5(3)
C81 P4 C80 107.8(4)
C81 P4 C85 113.9(4)
C80 P4 C85 103.5(4)
C81 P4 Ag3 110.4(3)
C80 P4 Ag3 108.9(2)
C85 P4 Ag3 111.9(3)

loop_
_geom_bond_atom_site_label_1
_geom_bond_atom_site_label_2
_geom_bond_distance
C1 N1 1.341(8)
C1 N2 1.366(8)
C1 Ag1 2.106(6)
C2 C3 1.349(10)
C2 N1 1.378(8)
C2 H2 0.9500
C3 N2 1.388(8)
C3 H3 0.9500
C4 N1 1.473(9)
C4 C5 1.540(10)
C4 H4A 0.9900
C4 H4B 0.9900
C5 C6 1.488(9)
C5 H5A 0.9900
C5 H5B 0.9900
C6 C7 1.535(11)
C6 H6A 0.9900
C6 H6B 0.9900
C7 H7A 0.9800
C7 H7B 0.9800
C7 H7C 0.9800
C8 C13 1.362(9)
C8 C9 1.379(9)
C8 N2 1.440(8)
C9 C10 1.402(10)
C9 H9 0.9500
C10 C11 1.395(10)
C10 H10 0.9500
C11 C12 1.400(9)
C11 H11 0.9500
C12 C13 1.396(9)
C12 C14 1.521(9)
C13 H13 0.9500
C14 P1 1.858(6)
C14 H14A 0.9900
C14 H14B 0.9900
C15 C16 1.505(11)
C15 C17 1.541(10)
C15 C18 1.544(11)
C15 P1 1.882(8)
C16 H16A 0.9800
C16 H16B 0.9800
C16 H16C 0.9800
C17 H17A 0.9800
C17 H17B 0.9800
C17 H17C 0.9800
C18 H18A 0.9800
C18 H18B 0.9800
C18 H18C 0.9800
C19 C20 1.508(11)
C19 C21 1.514(10)
C19 C22 1.542(11)
C19 P1 1.913(7)
C20 H20A 0.9800
C20 H20B 0.9800
C20 H20C 0.9800
C21 H21A 0.9800
C21 H21B 0.9800
C21 H21C 0.9800
C22 H22A 0.9800
C22 H22B 0.9800
C22 H22C 0.9800
C23 N3 1.339(8)
C23 N4 1.362(8)
C23 Ag2 2.109(7)
C24 N3 1.354(9)
C24 C25 1.356(10)
C24 H24 0.9500
C25 N4 1.351(9)
C25 H25 0.9500
C26 N3 1.477(8)
C26 C27 1.479(10)
C26 H26A 0.9900
C26 H26B 0.9900
C27 C28 1.464(12)
C27 H27A 0.9900
C27 H27B 0.9900
C28 C29 1.589(12)
C28 H28A 0.9900
C28 H28B 0.9900
C29 H29A 0.9800
C29 H29B 0.9800
C29 H29C 0.9800
C30 C35 1.366(8)
C30 C31 1.377(9)
C30 N4 1.446(8)
C31 C32 1.380(9)
C31 H31 0.9500
C32 C33 1.401(10)
C32 H32 0.9500
C33 C34 1.389(10)
C33 H33 0.9500
C34 C35 1.409(9)
C34 C36 1.504(9)
C35 H35 0.9500
C36 P2 1.867(6)
C36 H36A 0.9900
C36 H36B 0.9900
C37 C40 1.540(12)
C37 C38 1.557(12)
C37 C39 1.565(11)
C37 P2 1.853(9)
C38 H38A 0.9800
C38 H38B 0.9800
C38 H38C 0.9800
C39 H39A 0.9800
C39 H39B 0.9800
C39 H39C 0.9800
C40 H40A 0.9800
C40 H40B 0.9800
C40 H40C 0.9800
C41 C44 1.502(10)
C41 C43 1.523(9)
C41 C42 1.531(9)
C41 P2 1.881(8)
C42 H42A 0.9800
C42 H42B 0.9800
C42 H42C 0.9800
C43 H43A 0.9800
C43 H43B 0.9800
C43 H43C 0.9800
C44 H44A 0.9800
C44 H44B 0.9800
C44 H44C 0.9800
C45 N5 1.343(8)
C45 N6 1.378(8)
C45 Ag3 2.094(6)
C46 C47 1.344(10)
C46 N5 1.383(8)
C46 H46 0.9500
C47 N6 1.416(8)
C47 H47 0.9500
C48 N5 1.484(9)
C48 C49 1.556(9)
C48 H48A 0.9900
C48 H48B 0.9900
C49 C50 1.580(16)
C49 H49A 0.9900
C49 H49B 0.9900
C50 C51 1.525(18)
C50 H50A 0.9900
C50 H50B 0.9900
C49B C50B 1.536(17)
C49B H49C 0.9900
C49B H49D 0.9900
C50B C51 1.566(16)
C50B H50C 0.9900
C50B H50D 0.9900
C51 H51A 0.9800
C51 H51B 0.9800
C51 H51C 0.9800
C52 C57 1.368(9)
C52 C53 1.372(8)
C52 N6 1.459(8)
C53 C54 1.372(10)
C53 H53 0.9500
C54 C55 1.380(9)
C54 H54 0.9500
C55 C56 1.384(8)
C55 H55 0.9500
C56 C57 1.386(9)
C56 C58 1.535(9)
C57 H57 0.9500
C58 P3 1.850(6)
C58 H58A 0.9900
C58 H58B 0.9900
C59 C61 1.500(11)
C59 C60 1.524(10)
C59 C62 1.529(9)
C59 P3 1.877(7)
C60 H60A 0.9800
C60 H60B 0.9800
C60 H60C 0.9800
C61 H61A 0.9800
C61 H61B 0.9800
C61 H61C 0.9800
C62 H62A 0.9800
C62 H62B 0.9800
C62 H62C 0.9800
C63 C66 1.520(11)
C63 C64 1.523(10)
C63 C65 1.547(10)
C63 P3 1.872(7)
C64 H64A 0.9800
C64 H64B 0.9800
C64 H64C 0.9800
C65 H65A 0.9800
C65 H65B 0.9800
C65 H65C 0.9800
C66 H66A 0.9800
C66 H66B 0.9800
C66 H66C 0.9800
C67 N8 1.343(8)
C67 N7 1.375(8)
C67 Ag4 2.113(7)
C68 C69 1.348(10)
C68 N7 1.386(9)
C68 H68 0.9500
C69 N8 1.367(9)
C69 H69 0.9500
C70 C71 1.485(10)
C70 N7 1.508(8)
C70 H70A 0.9900
C70 H70B 0.9900
C71 C72 1.524(11)
C71 H71A 0.9900
C71 H71B 0.9900
C72 C73 1.56(2)
C72 C73B 1.613(14)
C72 H72A 0.9900
C72 H72B 0.9900
C73 H73A 0.9800
C73 H73B 0.9800
C73 H73C 0.9800
C73B H73D 0.9800
C73B H73E 0.9800
C73B H73F 0.9800
C74 C79 1.378(9)
C74 C75 1.390(10)
C74 N8 1.447(8)
C75 C76 1.386(9)
C75 H75 0.9500
C76 C77 1.395(10)
C76 H76 0.9500
C77 C78 1.354(11)
C77 H77 0.9500
C78 C79 1.404(10)
C78 C80 1.501(10)
C79 H79 0.9500
C80 P4 1.850(7)
C80 H80A 0.9900
C80 H80B 0.9900
C81 C82 1.490(13)
C81 C83 1.533(11)
C81 C84 1.548(11)
C81 P4 1.849(9)
C82 H82A 0.9800
C82 H82B 0.9800
C82 H82C 0.9800
C83 H83A 0.9800
C83 H83B 0.9800
C83 H83C 0.9800
C84 H84A 0.9800
C84 H84B 0.9800
C84 H84C 0.9800
C85 C87 1.493(12)
C85 C86 1.544(11)
C85 C88 1.562(8)
C85 P4 1.897(10)
C86 H86A 0.9800
C86 H86B 0.9800
C86 H86C 0.9800
C87 H87A 0.9800
C87 H87B 0.9800
C87 H87C 0.9800
C88 H88A 0.9800
C88 H88B 0.9800
C88 H88C 0.9800
C89 Cl1 1.619(14)
C89 Cl2 1.713(13)
C89 H89A 0.9900
C89 H89B 0.9900
C90 Cl3 1.697(12)
C90 Cl4 1.747(14)
C90 H90A 0.9900
C90 H90B 0.9900
Ag1 P2 2.3757(17)
Ag2 P1 2.375(2)
Ag3 P4 2.3570(18)
Ag4 P3 2.395(2)
B1 F1 1.372(10)
B1 F4 1.378(10)
B1 F2 1.384(9)
B1 F3 1.387(9)
B2 F7 1.339(12)
B2 F6 1.357(12)
B2 F8 1.383(11)
B2 F5 1.401(12)
B3 F9 1.337(11)
B3 F10 1.380(10)
B3 F11 1.382(11)
B3 F12 1.391(10)
B4 F15 1.357(11)
B4 F14 1.387(9)
B4 F13 1.394(10)
B4 F16 1.409(10)

loop_
_geom_torsion_atom_site_label_1
_geom_torsion_atom_site_label_2
_geom_torsion_atom_site_label_3
_geom_torsion_atom_site_label_4
_geom_torsion
N1 C2 C3 N2 -0.5(8)
N1 C4 C5 C6 -63.9(8)
C4 C5 C6 C7 -68.9(10)
C13 C8 C9 C10 0.1(10)
N2 C8 C9 C10 177.3(6)
C8 C9 C10 C11 -2.5(10)
C9 C10 C11 C12 3.4(10)
C10 C11 C12 C13 -1.8(9)
C10 C11 C12 C14 178.7(6)
C9 C8 C13 C12 1.4(9)
N2 C8 C13 C12 -175.8(5)
C11 C12 C13 C8 -0.6(9)
C14 C12 C13 C8 178.9(6)
C13 C12 C14 P1 -60.7(7)
C11 C12 C14 P1 118.8(6)
N3 C24 C25 N4 -0.1(8)
N3 C26 C27 C28 -69.3(11)
C26 C27 C28 C29 175.1(8)
C35 C30 C31 C32 -0.4(10)
N4 C30 C31 C32 177.3(6)
C30 C31 C32 C33 0.3(10)
C31 C32 C33 C34 -1.6(11)
C32 C33 C34 C35 3.0(11)
C32 C33 C34 C36 -177.6(7)
C31 C30 C35 C34 1.9(10)
N4 C30 C35 C34 -175.9(6)
C33 C34 C35 C30 -3.1(10)
C36 C34 C35 C30 177.5(6)
C33 C34 C36 P2 115.0(7)
C35 C34 C36 P2 -65.6(8)
N5 C46 C47 N6 -0.5(8)
N5 C48 C49 C50 69.8(16)
C48 C49 C50 C51 -171.8(13)
C49 C50 C51 C50B 25.7(16)
C49B C50B C51 C50 -27.0(16)
C57 C52 C53 C54 -0.7(10)
N6 C52 C53 C54 176.9(6)
C52 C53 C54 C55 -0.5(10)
C53 C54 C55 C56 1.6(10)
C54 C55 C56 C57 -1.5(9)
C54 C55 C56 C58 179.0(6)
C53 C52 C57 C56 0.8(9)
N6 C52 C57 C56 -176.9(5)
C55 C56 C57 C52 0.3(9)
C58 C56 C57 C52 179.8(5)
C55 C56 C58 P3 119.4(6)
C57 C56 C58 P3 -60.1(7)
N7 C68 C69 N8 -1.0(8)
N7 C70 C71 C72 -176.1(8)
C70 C71 C72 C73 161.3(12)
C70 C71 C72 C73B -162.6(12)
C79 C74 C75 C76 -2.5(10)
N8 C74 C75 C76 175.4(6)
C74 C75 C76 C77 1.9(10)
C75 C76 C77 C78 -1.3(11)
C76 C77 C78 C79 1.1(11)
C76 C77 C78 C80 -178.8(7)
C75 C74 C79 C78 2.4(10)
N8 C74 C79 C78 -175.5(6)
C77 C78 C79 C74 -1.7(10)
C80 C78 C79 C74 178.3(6)
C77 C78 C80 P4 114.7(8)
C79 C78 C80 P4 -65.3(9)
N2 C1 N1 C2 0.7(7)
Ag1 C1 N1 C2 -172.0(5)
N2 C1 N1 C4 -179.6(6)
Ag1 C1 N1 C4 7.7(9)
C3 C2 N1 C1 -0.1(8)
C3 C2 N1 C4 -179.8(6)
C5 C4 N1 C1 109.8(7)
C5 C4 N1 C2 -70.6(8)
N1 C1 N2 C3 -1.0(7)
Ag1 C1 N2 C3 172.1(5)
N1 C1 N2 C8 -172.4(6)
Ag1 C1 N2 C8 0.7(9)
C2 C3 N2 C1 1.0(8)
C2 C3 N2 C8 172.5(6)
C13 C8 N2 C1 125.5(6)
C9 C8 N2 C1 -51.8(9)
C13 C8 N2 C3 -44.8(9)
C9 C8 N2 C3 137.9(6)
N4 C23 N3 C24 0.9(7)
Ag2 C23 N3 C24 -174.2(5)
N4 C23 N3 C26 -177.2(6)
Ag2 C23 N3 C26 7.7(9)
C25 C24 N3 C23 -0.5(8)
C25 C24 N3 C26 177.6(6)
C27 C26 N3 C23 100.6(8)
C27 C26 N3 C24 -77.3(9)
C24 C25 N4 C23 0.7(7)
C24 C25 N4 C30 178.1(5)
N3 C23 N4 C25 -1.0(7)
Ag2 C23 N4 C25 174.4(4)
N3 C23 N4 C30 -178.4(5)
Ag2 C23 N4 C30 -3.0(8)
C35 C30 N4 C25 -43.7(8)
C31 C30 N4 C25 138.5(7)
C35 C30 N4 C23 133.4(6)
C31 C30 N4 C23 -44.4(8)
N6 C45 N5 C46 0.2(7)
Ag3 C45 N5 C46 -172.0(5)
N6 C45 N5 C48 -176.0(6)
Ag3 C45 N5 C48 11.8(10)
C47 C46 N5 C45 0.1(8)
C47 C46 N5 C48 176.4(6)
C49 C48 N5 C45 79.0(10)
C49 C48 N5 C46 -96.7(10)
N5 C45 N6 C47 -0.5(7)
Ag3 C45 N6 C47 171.9(5)
N5 C45 N6 C52 -173.8(5)
Ag3 C45 N6 C52 -1.4(9)
C46 C47 N6 C45 0.6(8)
C46 C47 N6 C52 173.8(6)
C57 C52 N6 C45 136.9(6)
C53 C52 N6 C45 -40.8(9)
C57 C52 N6 C47 -35.3(9)
C53 C52 N6 C47 147.0(6)
N8 C67 N7 C68 2.0(7)
Ag4 C67 N7 C68 -176.2(5)
N8 C67 N7 C70 -179.5(5)
Ag4 C67 N7 C70 2.3(9)
C69 C68 N7 C67 -0.6(8)
C69 C68 N7 C70 -179.1(6)
C71 C70 N7 C67 80.3(8)
C71 C70 N7 C68 -101.4(8)
N7 C67 N8 C69 -2.7(7)
Ag4 C67 N8 C69 175.4(5)
N7 C67 N8 C74 -177.8(5)
Ag4 C67 N8 C74 0.3(9)
C68 C69 N8 C67 2.5(8)
C68 C69 N8 C74 177.5(6)
C79 C74 N8 C67 137.5(7)
C75 C74 N8 C67 -40.4(9)
C79 C74 N8 C69 -37.1(9)
C75 C74 N8 C69 145.0(7)
C12 C14 P1 C15 -88.5(6)
C12 C14 P1 C19 152.2(6)
C12 C14 P1 Ag2 32.0(6)
C16 C15 P1 C14 54.2(6)
C17 C15 P1 C14 171.5(6)
C18 C15 P1 C14 -65.1(7)
C16 C15 P1 C19 165.6(5)
C17 C15 P1 C19 -77.1(7)
C18 C15 P1 C19 46.3(7)
C16 C15 P1 Ag2 -68.9(5)
C17 C15 P1 Ag2 48.4(7)
C18 C15 P1 Ag2 171.8(5)
C40 C37 P2 C36 -173.0(6)
C38 C37 P2 C36 70.2(7)
C39 C37 P2 C36 -49.3(8)
C40 C37 P2 C41 -60.9(7)
C38 C37 P2 C41 -177.7(6)
C39 C37 P2 C41 62.8(8)
C40 C37 P2 Ag1 67.3(6)
C38 C37 P2 Ag1 -49.6(7)
C39 C37 P2 Ag1 -169.0(6)
C34 C36 P2 C37 -82.7(6)
C34 C36 P2 C41 157.2(6)
C34 C36 P2 Ag1 36.1(7)
C44 C41 P2 C37 -175.5(5)
C43 C41 P2 C37 70.0(6)
C42 C41 P2 C37 -53.9(6)
C44 C41 P2 C36 -60.9(5)
C43 C41 P2 C36 -175.4(6)
C42 C41 P2 C36 60.8(6)
C44 C41 P2 Ag1 58.4(5)
C43 C41 P2 Ag1 -56.1(6)
C42 C41 P2 Ag1 -179.9(5)
C56 C58 P3 C63 145.6(5)
C56 C58 P3 C59 -95.6(5)
C56 C58 P3 Ag4 24.8(5)
C66 C63 P3 C58 -78.3(5)
C64 C63 P3 C58 41.4(6)
C65 C63 P3 C58 163.4(6)
C66 C63 P3 C59 168.1(5)
C64 C63 P3 C59 -72.3(6)
C65 C63 P3 C59 49.8(7)
C66 C63 P3 Ag4 42.2(5)
C64 C63 P3 Ag4 161.9(5)
C65 C63 P3 Ag4 -76.1(6)
C61 C59 P3 C58 -69.3(6)
C60 C59 P3 C58 52.0(6)
C62 C59 P3 C58 165.3(5)
C61 C59 P3 C63 42.5(6)
C60 C59 P3 C63 163.9(5)
C62 C59 P3 C63 -82.8(6)
C61 C59 P3 Ag4 169.4(5)
C60 C59 P3 Ag4 -69.3(5)
C62 C59 P3 Ag4 44.0(6)
C82 C81 P4 C80 51.3(6)
C83 C81 P4 C80 168.3(6)
C84 C81 P4 C80 -71.3(7)
C82 C81 P4 C85 165.6(6)
C83 C81 P4 C85 -77.5(7)
C84 C81 P4 C85 43.0(8)
C82 C81 P4 Ag3 -67.5(6)
C83 C81 P4 Ag3 49.4(7)
C84 C81 P4 Ag3 169.9(6)
C78 C80 P4 C81 -91.5(7)
C78 C80 P4 C85 147.5(7)
C78 C80 P4 Ag3 28.3(7)
C87 C85 P4 C81 -71.0(7)
C86 C85 P4 C81 52.4(8)
C88 C85 P4 C81 167.5(6)
C87 C85 P4 C80 45.8(7)
C86 C85 P4 C80 169.2(7)
C88 C85 P4 C80 -75.8(7)
C87 C85 P4 Ag3 162.9(6)
C86 C85 P4 Ag3 -73.7(7)
C88 C85 P4 Ag3 41.3(7)

loop_
_platon_squeeze_void_nr
_platon_squeeze_void_average_x
_platon_squeeze_void_average_y
_platon_squeeze_void_average_z
_platon_squeeze_void_volume
_platon_squeeze_void_count_electrons
1 0.745 0.006 0.500 232.2 64.8
2 0.255 -0.007 0.500 232.1 64.4
3 0.745 0.494 0.000 232.2 65.0
4 0.255 0.506 1.000 232.2 64.4
